data_9011073
loop_
_publ_author_name
'Dorset, D. L.'
'McCourt, M. P.'

_publ_section_title
;
 Disorder and the molecular packing of C60 buckminsterfullerene:
 a direct electron-crystallographic analysis
 Sample: room T
;
_journal_issue 3
_journal_name_full 'Acta Crystallographica, Section A'
_journal_page_first 344
_journal_page_last 351
_journal_paper_doi 10.1107/S0108767393012607
_journal_volume 50
_journal_year 1994
_chemical_compound_source Synthetic
_chemical_formula_sum C60
_chemical_name_mineral Buckminsterfullerene
_space_group_IT_number 202
_symmetry_space_group_name_Hall '-F 2 2 3'
_symmetry_space_group_name_H-M 'F m -3'
_cell_angle_alpha 90
_cell_angle_beta 90
_cell_angle_gamma 90
_cell_length_a 14.26
_cell_length_b 14.26
_cell_length_c 14.26
_cell_formula_units_Z 4
_cell_volume 2899.737
_database_code_amcsd 0009329
_diffrn_ambient_temperature 296(3)
_exptl_crystal_density_diffrn 1.651
_cod_original_sg_symbol_H-M 'F m 3'
_cod_database_code 9011073

loop_
_space_group_symop_operation_xyz
x,y,z
x,1/2+y,1/2+z
1/2+x,y,1/2+z
1/2+x,1/2+y,z
z,x,-y
z,1/2+x,1/2-y
1/2+z,x,1/2-y
1/2+z,1/2+x,-y
z,-x,y
z,1/2-x,1/2+y
1/2+z,-x,1/2+y
1/2+z,1/2-x,y
-z,x,y
-z,1/2+x,1/2+y
1/2-z,x,1/2+y
1/2-z,1/2+x,y
-z,-x,-y
-z,1/2-x,1/2-y
1/2-z,-x,1/2-y
1/2-z,1/2-x,-y
y,-z,-x
y,1/2-z,1/2-x
1/2+y,-z,1/2-x
1/2+y,1/2-z,-x
-y,-z,x
-y,1/2-z,1/2+x
1/2-y,-z,1/2+x
1/2-y,1/2-z,x
-y,z,-x
-y,1/2+z,1/2-x
1/2-y,z,1/2-x
1/2-y,1/2+z,-x
y,z,x
y,1/2+z,1/2+x
1/2+y,z,1/2+x
1/2+y,1/2+z,x
x,-y,z
x,1/2-y,1/2+z
1/2+x,-y,1/2+z
1/2+x,1/2-y,z
-x,y,z
-x,1/2+y,1/2+z
1/2-x,y,1/2+z
1/2-x,1/2+y,z
x,y,-z
x,1/2+y,1/2-z
1/2+x,y,1/2-z
1/2+x,1/2+y,-z
-x,-y,-z
-x,1/2-y,1/2-z
1/2-x,-y,1/2-z
1/2-x,1/2-y,-z
-z,-x,y
-z,1/2-x,1/2+y
1/2-z,-x,1/2+y
1/2-z,1/2-x,y
-z,x,-y
-z,1/2+x,1/2-y
1/2-z,x,1/2-y
1/2-z,1/2+x,-y
z,-x,-y
z,1/2-x,1/2-y
1/2+z,-x,1/2-y
1/2+z,1/2-x,-y
z,x,y
z,1/2+x,1/2+y
1/2+z,x,1/2+y
1/2+z,1/2+x,y
-y,z,x
-y,1/2+z,1/2+x
1/2-y,z,1/2+x
1/2-y,1/2+z,x
y,z,-x
y,1/2+z,1/2-x
1/2+y,z,1/2-x
1/2+y,1/2+z,-x
y,-z,x
y,1/2-z,1/2+x
1/2+y,-z,1/2+x
1/2+y,1/2-z,x
-y,-z,-x
-y,1/2-z,1/2-x
1/2-y,-z,1/2-x
1/2-y,1/2-z,-x
-x,y,-z
-x,1/2+y,1/2-z
1/2-x,y,1/2-z
1/2-x,1/2+y,-z
x,-y,-z
x,1/2-y,1/2-z
1/2+x,-y,1/2-z
1/2+x,1/2-y,-z
-x,-y,z
-x,1/2-y,1/2+z
1/2-x,-y,1/2+z
1/2-x,1/2-y,z

loop_
_atom_site_label
_atom_site_fract_x
_atom_site_fract_y
_atom_site_fract_z
_atom_site_U_iso_or_equiv
C1 0.05200 0.00000 0.24900 0.07599
C2 0.10500 0.08500 0.22000 0.07599
C3 0.18500 0.05200 0.16500 0.07599

loop_
_cod_related_entry_id
_cod_related_entry_database
_cod_related_entry_code
1 ChemSpider 110185
2 AMCSD 0009329
